data_7228883
loop_
_publ_author_name
'He, Hongming'
'Chen, Si-Hang'
'Zhang, De-Yu'
'Yang, En-Cui'
'Zhao, Xiao-Jun'

_publ_section_title
;
 A luminescent metal--organic framework as an ideal chemosensor for
 nitroaromatic compounds
;
_journal_issue 62
_journal_name_full 'RSC Adv.'
_journal_page_first 38871
_journal_paper_doi 10.1039/C7RA06320B
_journal_volume 7
_journal_year 2017
_chemical_formula_moiety 'C48 H30 N12 O16 Pr2'
_chemical_formula_sum 'C48 H30 N12 O16 Pr2'
_chemical_formula_weight 1312.66
_chemical_melting_point ?
_space_group_crystal_system monoclinic
_space_group_IT_number 9
_space_group_name_Hall 'C -2yc'
_space_group_name_H-M_alt 'C 1 c 1'
_symmetry_space_group_name_Hall 'C -2yc'
_symmetry_space_group_name_H-M 'C 1 c 1'
_atom_sites_solution_hydrogens geom
_audit_creation_method SHELXL-2014/7
_audit_update_record
;
2017-01-24 deposited with the CCDC.
2017-07-27 downloaded from the CCDC.
;
_cell_angle_alpha 90
_cell_angle_beta 97.374(2)
_cell_angle_gamma 90
_cell_formula_units_Z 4
_cell_length_a 24.8728(13)
_cell_length_b 14.1665(8)
_cell_length_c 22.8202(12)
_cell_measurement_reflns_used 3227
_cell_measurement_temperature 273(2)
_cell_measurement_theta_max 20.00
_cell_measurement_theta_min 2.28
_cell_volume 7974.4(7)
_computing_structure_refinement 'SHELXL-2014/7 (Sheldrick, 2014)'
_diffrn_ambient_temperature 273(2)
_diffrn_measured_fraction_theta_full 0.989
_diffrn_measured_fraction_theta_max 0.989
_diffrn_measurement_device_type 'CCD area detector'
_diffrn_measurement_method 'phi and omega scans'
_diffrn_radiation_type MoK\a
_diffrn_radiation_wavelength 0.71073
_diffrn_reflns_av_R_equivalents 0.0652
_diffrn_reflns_av_unetI/netI 0.1040
_diffrn_reflns_Laue_measured_fraction_full 0.989
_diffrn_reflns_Laue_measured_fraction_max 0.989
_diffrn_reflns_limit_h_max 29
_diffrn_reflns_limit_h_min -29
_diffrn_reflns_limit_k_max 16
_diffrn_reflns_limit_k_min -15
_diffrn_reflns_limit_l_max 27
_diffrn_reflns_limit_l_min -26
_diffrn_reflns_number 25484
_diffrn_reflns_point_group_measured_fraction_full 0.924
_diffrn_reflns_point_group_measured_fraction_max 0.924
_diffrn_reflns_theta_full 25.149
_diffrn_reflns_theta_max 25.149
_diffrn_reflns_theta_min 1.651
_diffrn_source 'sealed tube'
_exptl_absorpt_coefficient_mu 1.260
_exptl_absorpt_correction_T_max 0.904
_exptl_absorpt_correction_T_min 0.860
_exptl_absorpt_correction_type empirical
_exptl_absorpt_process_details SADABS
_exptl_crystal_colour 'light green'
_exptl_crystal_density_diffrn 1.093
_exptl_crystal_density_method 'not measured'
_exptl_crystal_description pale
_exptl_crystal_F_000 2592
_exptl_crystal_size_max 0.120
_exptl_crystal_size_mid 0.100
_exptl_crystal_size_min 0.080
_refine_diff_density_max 1.224
_refine_diff_density_min -0.564
_refine_diff_density_rms 0.093
_refine_ls_abs_structure_details
;
 Flack x determined using 3751 quotients [(I+)-(I-)]/[(I+)+(I-)]
 (Parsons, Flack and Wagner, Acta Cryst. B69 (2013) 249-259).
;
_refine_ls_abs_structure_Flack 0.034(13)
_refine_ls_extinction_method none
_refine_ls_goodness_of_fit_ref 0.980
_refine_ls_hydrogen_treatment constr
_refine_ls_matrix_type full
_refine_ls_number_parameters 703
_refine_ls_number_reflns 14286
_refine_ls_number_restraints 1892
_refine_ls_restrained_S_all 0.950
_refine_ls_R_factor_all 0.0693
_refine_ls_R_factor_gt 0.0507
_refine_ls_shift/su_max 0.053
_refine_ls_shift/su_mean 0.001
_refine_ls_structure_factor_coef Fsqd
_refine_ls_weighting_details 'w=1/[\s^2^(Fo^2^)+(0.0463P)^2^] where P=(Fo^2^+2Fc^2^)/3'
_refine_ls_weighting_scheme calc
_refine_ls_wR_factor_gt 0.1073
_refine_ls_wR_factor_ref 0.1181
_reflns_Friedel_coverage 0.867
_reflns_Friedel_fraction_full 0.859
_reflns_Friedel_fraction_max 0.859
_reflns_number_gt 10528
_reflns_number_total 14286
_reflns_threshold_expression 'I > 2\s(I)'
_cod_data_source_file c7ra06320b2.cif
_cod_data_source_block 2_a_sq
_cod_depositor_comments
;
The following automatic conversions were performed:

'_chemical_melting_point' value 'not measured' was changed to '?' -
the value is undefined or not given.

Automatic conversion script
Id: cif_fix_values 4973 2017-02-22 13:04:09Z antanas 
;
_cod_database_code 7228883
_shelx_shelxl_version_number 2014/7
_shelx_space_group_comment
;
The symmetry employed for this shelxl refinement is uniquely defined
by the following loop, which should always be used as a source of
symmetry information in preference to the above space-group names.
They are only intended as comments.
;
_shelx_estimated_absorpt_t_min 0.860
_shelx_estimated_absorpt_t_max 0.904

loop_
_space_group_symop_operation_xyz
'x, y, z'
'x, -y, z+1/2'
'x+1/2, y+1/2, z'
'x+1/2, -y+1/2, z+1/2'

loop_
_atom_site_label
_atom_site_type_symbol
_atom_site_fract_x
_atom_site_fract_y
_atom_site_fract_z
_atom_site_U_iso_or_equiv
_atom_site_adp_type
_atom_site_occupancy
_atom_site_site_symmetry_order
_atom_site_calc_flag
_atom_site_refinement_flags_posn
_atom_site_refinement_flags_adp
C1 C 0.9799(5) 0.1486(8) 0.5608(6) 0.035(2) Uani 1 1 d . U
C2 C 0.9845(5) 0.2519(8) 0.5498(6) 0.038(2) Uani 1 1 d . U
C3 C 0.9394(5) 0.3091(8) 0.5497(6) 0.038(2) Uani 1 1 d . U
H3 H 0.9066 0.2831 0.5573 0.045 Uiso 1 1 calc R U
C4 C 0.9425(5) 0.4028(9) 0.5386(6) 0.040(2) Uani 1 1 d . U
C5 C 0.9902(5) 0.4426(9) 0.5223(6) 0.044(2) Uani 1 1 d . U
H5 H 0.9922 0.5062 0.5128 0.053 Uiso 1 1 calc R U
C6 C 1.0333(5) 0.3835(9) 0.5211(6) 0.043(2) Uani 1 1 d . U
H6 H 1.0652 0.4083 0.5103 0.052 Uiso 1 1 calc R U
C7 C 1.0320(5) 0.2896(9) 0.5351(6) 0.041(2) Uani 1 1 d . U
H7 H 1.0626 0.2520 0.5347 0.049 Uiso 1 1 calc R U
C8 C 0.8465(5) 0.4547(8) 0.5495(6) 0.040(2) Uani 1 1 d . U
C9 C 0.7733(4) 0.3676(8) 0.5643(6) 0.039(2) Uani 1 1 d . U
C10 C 0.7658(5) 0.5260(8) 0.5570(6) 0.042(2) Uani 1 1 d . U
C11 C 0.7014(5) 0.2459(8) 0.5681(6) 0.038(2) Uani 1 1 d . U
C12 C 0.6966(5) 0.1472(8) 0.5685(6) 0.042(2) Uani 1 1 d . U
H12 H 0.7274 0.1100 0.5691 0.051 Uiso 1 1 calc R U
C13 C 0.6459(5) 0.1041(9) 0.5679(6) 0.044(2) Uani 1 1 d . U
H13 H 0.6432 0.0387 0.5698 0.053 Uiso 1 1 calc R U
C14 C 0.5980(5) 0.1616(9) 0.5643(6) 0.042(2) Uani 1 1 d . U
H14 H 0.5638 0.1343 0.5629 0.050 Uiso 1 1 calc R U
C15 C 0.6038(5) 0.2563(8) 0.5631(6) 0.037(2) Uani 1 1 d . U
C16 C 0.6551(4) 0.2988(8) 0.5668(6) 0.036(2) Uani 1 1 d . U
H16 H 0.6577 0.3643 0.5683 0.043 Uiso 1 1 calc R U
C17 C 0.7447(5) 0.7002(8) 0.5462(6) 0.042(2) Uani 1 1 d . U
C18 C 0.7006(5) 0.7580(9) 0.5379(6) 0.046(2) Uani 1 1 d . U
H18 H 0.6665 0.7334 0.5412 0.055 Uiso 1 1 calc R U
C19 C 0.7056(5) 0.8511(9) 0.5249(6) 0.045(2) Uani 1 1 d . U
H19 H 0.6751 0.8896 0.5205 0.055 Uiso 1 1 calc R U
C20 C 0.7565(4) 0.8897(9) 0.5182(6) 0.041(2) Uani 1 1 d . U
H20 H 0.7599 0.9530 0.5085 0.049 Uiso 1 1 calc R U
C21 C 0.8020(4) 0.8304(8) 0.5263(6) 0.036(2) Uani 1 1 d . U
C22 C 0.7971(5) 0.7367(8) 0.5415(6) 0.039(2) Uani 1 1 d . U
H22 H 0.8275 0.6983 0.5485 0.047 Uiso 1 1 calc R U
C23 C 0.8563(4) 0.8686(8) 0.5210(6) 0.034(2) Uani 1 1 d . U
C24 C 0.5557(4) 0.3184(9) 0.5590(6) 0.037(2) Uani 1 1 d . U
C25 C 0.3580(5) 0.1520(9) 0.4249(6) 0.041(2) Uani 1 1 d . U
C26 C 0.3085(5) 0.0892(9) 0.4140(6) 0.043(2) Uani 1 1 d . U
C27 C 0.3146(5) -0.0058(9) 0.4157(6) 0.045(2) Uani 1 1 d . U
H27 H 0.3490 -0.0326 0.4221 0.054 Uiso 1 1 calc R U
C28 C 0.2686(5) -0.0627(10) 0.4077(6) 0.053(2) Uani 1 1 d . U
H28 H 0.2722 -0.1278 0.4048 0.064 Uiso 1 1 calc R U
C29 C 0.2185(6) -0.0236(10) 0.4042(6) 0.051(2) Uani 1 1 d . U
H29 H 0.1882 -0.0622 0.4033 0.061 Uiso 1 1 calc R U
C30 C 0.2123(5) 0.0737(9) 0.4019(6) 0.042(2) Uani 1 1 d . U
C31 C 0.2576(5) 0.1294(8) 0.4054(6) 0.039(2) Uani 1 1 d . U
H31 H 0.2541 0.1946 0.4019 0.047 Uiso 1 1 calc R U
C32 C 0.1380(5) 0.1946(8) 0.3931(6) 0.038(2) Uani 1 1 d . U
C33 C 0.0623(4) 0.2813(8) 0.3898(6) 0.0363(19) Uani 1 1 d . U
C34 C 0.1422(4) 0.3490(8) 0.3843(6) 0.038(2) Uani 1 1 d . U
C35 C 0.1662(5) 0.5227(9) 0.3930(6) 0.041(2) Uani 1 1 d . U
C36 C 0.2091(5) 0.5838(9) 0.3976(7) 0.051(2) Uani 1 1 d . U
H36 H 0.2430 0.5605 0.3918 0.062 Uiso 1 1 calc R U
C37 C 0.2045(6) 0.6746(10) 0.4098(6) 0.050(2) Uani 1 1 d . U
H37 H 0.2354 0.7121 0.4153 0.060 Uiso 1 1 calc R U
C38 C 0.1551(5) 0.7140(9) 0.4144(6) 0.048(2) Uani 1 1 d . U
H38 H 0.1520 0.7787 0.4200 0.057 Uiso 1 1 calc R U
C39 C 0.1101(4) 0.6573(8) 0.4108(6) 0.036(2) Uani 1 1 d . U
C40 C 0.1148(5) 0.5609(8) 0.4027(6) 0.044(2) Uani 1 1 d . U
H40 H 0.0850 0.5215 0.4036 0.052 Uiso 1 1 calc R U
C41 C 0.0563(5) 0.6961(8) 0.4203(6) 0.037(2) Uani 1 1 d . U
C42 C -0.0337(4) 0.2315(8) 0.3954(6) 0.036(2) Uani 1 1 d . U
C43 C -0.0256(4) 0.1385(8) 0.4113(5) 0.0344(19) Uani 1 1 d . U
H43 H 0.0093 0.1142 0.4188 0.041 Uiso 1 1 calc R U
C44 C -0.0710(4) 0.0799(8) 0.4163(6) 0.034(2) Uani 1 1 d . U
C45 C -0.1219(5) 0.1151(8) 0.4110(6) 0.042(2) Uani 1 1 d . U
H45 H -0.1515 0.0772 0.4160 0.050 Uiso 1 1 calc R U
C46 C -0.1280(5) 0.2123(8) 0.3976(6) 0.046(2) Uani 1 1 d . U
H46 H -0.1626 0.2383 0.3940 0.055 Uiso 1 1 calc R U
C47 C -0.0862(5) 0.2689(9) 0.3898(6) 0.043(2) Uani 1 1 d . U
H47 H -0.0920 0.3323 0.3807 0.052 Uiso 1 1 calc R U
C48 C -0.0628(4) -0.0235(8) 0.4272(6) 0.034(2) Uani 1 1 d . U
N1 N 0.8985(4) 0.4696(7) 0.5395(5) 0.0427(19) Uani 1 1 d . U
H1 H 0.9064 0.5273 0.5326 0.051 Uiso 1 1 calc R U
N2 N 0.8195(4) 0.5369(7) 0.5513(5) 0.0415(19) Uani 1 1 d . U
N3 N 0.8269(4) 0.3690(7) 0.5579(5) 0.0412(19) Uani 1 1 d . U
N4 N 0.7416(4) 0.4446(7) 0.5658(5) 0.0408(19) Uani 1 1 d . U
N5 N 0.7538(4) 0.2799(7) 0.5681(4) 0.0414(19) Uani 1 1 d . U
H5A H 0.7782 0.2366 0.5710 0.050 Uiso 1 1 calc R U
N6 N 0.7357(4) 0.6030(7) 0.5586(5) 0.0448(19) Uani 1 1 d . U
H6A H 0.7043 0.5922 0.5693 0.054 Uiso 1 1 calc R U
N7 N 0.1594(4) 0.1053(7) 0.3986(5) 0.0438(19) Uani 1 1 d . U
H7A H 0.1358 0.0613 0.4004 0.053 Uiso 1 1 calc R U
N8 N 0.1683(4) 0.2660(7) 0.3869(5) 0.0406(19) Uani 1 1 d . U
N9 N 0.0902(4) 0.3609(6) 0.3858(5) 0.0393(19) Uani 1 1 d . U
N10 N 0.0820(4) 0.1952(7) 0.3947(5) 0.0408(19) Uani 1 1 d . U
N11 N 0.1755(4) 0.4273(7) 0.3835(5) 0.0433(19) Uani 1 1 d . U
H11 H 0.2076 0.4147 0.3756 0.052 Uiso 1 1 calc R U
N12 N 0.0083(4) 0.2956(7) 0.3884(5) 0.0377(19) Uani 1 1 d . U
H12A H -0.0020 0.3532 0.3824 0.045 Uiso 1 1 calc R U
O1 O 1.0193(3) 0.0950(6) 0.5619(4) 0.0422(19) Uani 1 1 d . U
O2 O 0.9347(3) 0.1164(6) 0.5725(4) 0.0422(19) Uani 1 1 d . U
O3 O 0.8973(3) 0.8149(5) 0.5261(4) 0.0322(17) Uani 1 1 d . U
O4 O 0.8627(3) 0.9562(5) 0.5176(4) 0.0407(18) Uani 1 1 d . U
O5 O 0.5588(3) 0.4001(6) 0.5799(4) 0.0441(19) Uani 1 1 d . U
O6 O 0.5097(3) 0.2838(6) 0.5386(4) 0.0365(18) Uani 1 1 d . U
O7 O 0.5028(5) 0.5079(8) 0.6780(4) 0.072(3) Uani 1 1 d . U
O8 O 0.3866(4) 0.4513(7) 0.6433(5) 0.074(3) Uani 1 1 d . U
O9 O 0.4687(4) 0.3103(7) 0.6507(4) 0.065(3) Uani 1 1 d . U
O10 O 0.4446(4) 0.2396(7) 0.3344(4) 0.062(3) Uani 1 1 d . U
O11 O 0.4019(3) 0.1226(6) 0.4498(4) 0.042(2) Uani 1 1 d . U
O12 O 0.3536(3) 0.2381(6) 0.4067(4) 0.0430(19) Uani 1 1 d . U
O13 O 0.0476(3) 0.7843(5) 0.4174(4) 0.0380(18) Uani 1 1 d . U
O14 O 0.0179(3) 0.6419(5) 0.4290(4) 0.0376(18) Uani 1 1 d . U
O15 O -0.0883(3) -0.0814(6) 0.3939(4) 0.046(2) Uani 1 1 d . U
O16 O -0.0281(3) -0.0507(6) 0.4704(4) 0.0330(18) Uani 1 1 d . U
Pr1 Pr 0.46175(2) 0.44683(4) 0.57884(3) 0.02992(17) Uani 1 1 d . .
Pr2 Pr 0.45178(2) 0.27034(4) 0.44214(3) 0.02672(16) Uani 1 1 d . .

loop_
_atom_site_aniso_label
_atom_site_aniso_U_11
_atom_site_aniso_U_22
_atom_site_aniso_U_33
_atom_site_aniso_U_23
_atom_site_aniso_U_13
_atom_site_aniso_U_12
C1 0.025(4) 0.022(4) 0.059(5) -0.004(4) 0.005(4) 0.004(4)
C2 0.028(4) 0.025(4) 0.062(4) -0.003(4) 0.008(4) -0.001(4)
C3 0.023(4) 0.024(4) 0.069(4) 0.002(4) 0.011(4) 0.002(3)
C4 0.026(4) 0.028(4) 0.067(4) 0.005(4) 0.011(4) 0.003(4)
C5 0.032(4) 0.028(4) 0.073(5) 0.004(4) 0.010(4) -0.007(4)
C6 0.024(4) 0.033(5) 0.075(5) 0.001(4) 0.017(4) -0.001(4)
C7 0.026(4) 0.030(4) 0.071(5) -0.004(4) 0.017(4) 0.004(4)
C8 0.023(4) 0.024(4) 0.074(4) 0.008(4) 0.013(4) 0.005(3)
C9 0.023(4) 0.024(4) 0.072(4) 0.005(4) 0.010(4) -0.003(3)
C10 0.025(4) 0.023(4) 0.079(4) 0.006(4) 0.014(4) 0.000(3)
C11 0.023(4) 0.024(4) 0.066(4) 0.003(4) 0.002(4) -0.001(3)
C12 0.029(4) 0.023(4) 0.075(5) 0.000(4) 0.005(4) 0.000(4)
C13 0.032(4) 0.028(4) 0.071(5) -0.001(4) -0.002(4) -0.002(4)
C14 0.026(4) 0.031(4) 0.068(5) 0.002(4) -0.001(4) 0.001(4)
C15 0.028(4) 0.029(4) 0.055(4) 0.003(4) 0.002(4) 0.003(4)
C16 0.024(4) 0.025(4) 0.058(4) -0.002(4) 0.001(4) 0.001(3)
C17 0.025(4) 0.022(4) 0.080(4) 0.004(4) 0.014(4) 0.000(3)
C18 0.021(4) 0.031(5) 0.087(5) -0.001(4) 0.014(4) 0.002(4)
C19 0.024(4) 0.031(4) 0.084(5) 0.006(4) 0.016(4) 0.006(4)
C20 0.025(4) 0.024(4) 0.075(5) 0.000(4) 0.013(4) 0.001(4)
C21 0.016(4) 0.021(4) 0.072(5) -0.001(4) 0.011(4) -0.001(3)
C22 0.022(4) 0.025(4) 0.074(4) 0.004(4) 0.017(4) 0.001(3)
C23 0.022(4) 0.018(4) 0.064(5) -0.006(4) 0.018(4) -0.001(4)
C24 0.023(4) 0.028(4) 0.060(5) 0.002(4) 0.003(4) 0.002(4)
C25 0.033(4) 0.029(4) 0.061(5) -0.002(4) 0.009(4) -0.001(4)
C26 0.033(4) 0.032(4) 0.064(4) -0.002(4) 0.005(4) -0.008(4)
C27 0.043(3) 0.043(3) 0.048(3) -0.0002(14) 0.0055(14) 0.0004(14)
C28 0.052(3) 0.052(3) 0.056(3) -0.0007(14) 0.0064(14) 0.0001(14)
C29 0.049(3) 0.049(3) 0.054(3) 0.0001(14) 0.0059(14) -0.0003(14)
C30 0.029(4) 0.028(4) 0.068(4) -0.002(4) 0.007(4) 0.000(4)
C31 0.032(4) 0.024(4) 0.061(4) -0.004(4) 0.003(4) 0.000(3)
C32 0.024(4) 0.022(4) 0.069(4) 0.000(4) 0.006(4) 0.004(3)
C33 0.020(3) 0.020(4) 0.069(4) -0.002(4) 0.006(4) 0.003(3)
C34 0.024(4) 0.020(4) 0.073(4) 0.004(4) 0.009(4) -0.001(3)
C35 0.026(4) 0.027(4) 0.072(4) 0.001(4) 0.013(4) 0.003(4)
C36 0.037(4) 0.032(5) 0.087(5) -0.005(4) 0.018(4) -0.001(4)
C37 0.049(3) 0.049(3) 0.054(3) -0.0007(14) 0.0072(14) -0.0005(14)
C38 0.033(4) 0.030(4) 0.081(5) -0.003(4) 0.014(4) 0.000(4)
C39 0.020(4) 0.026(4) 0.065(4) 0.001(4) 0.014(4) 0.002(4)
C40 0.025(4) 0.030(4) 0.077(4) 0.000(4) 0.013(4) 0.000(3)
C41 0.027(4) 0.020(4) 0.065(5) 0.000(4) 0.014(4) 0.000(4)
C42 0.019(4) 0.019(4) 0.072(4) 0.000(4) 0.007(4) 0.000(3)
C43 0.017(4) 0.021(4) 0.066(4) 0.005(4) 0.008(4) -0.002(3)
C44 0.019(4) 0.020(4) 0.061(4) 0.009(4) 0.002(4) -0.001(3)
C45 0.025(4) 0.024(4) 0.077(5) 0.009(4) 0.012(4) 0.000(4)
C46 0.027(4) 0.027(4) 0.084(5) 0.009(4) 0.010(4) 0.002(4)
C47 0.026(4) 0.023(4) 0.081(5) 0.008(4) 0.009(4) 0.002(4)
C48 0.018(4) 0.023(4) 0.059(5) 0.006(4) 0.001(4) 0.001(4)
N1 0.030(4) 0.022(4) 0.079(4) 0.006(4) 0.014(4) 0.004(3)
N2 0.022(3) 0.022(4) 0.082(4) 0.008(3) 0.013(4) 0.001(3)
N3 0.023(3) 0.026(4) 0.076(4) 0.001(4) 0.011(3) 0.005(3)
N4 0.021(3) 0.025(4) 0.078(4) 0.004(4) 0.012(3) 0.001(3)
N5 0.039(2) 0.039(2) 0.046(2) 0.0011(13) 0.0055(13) 0.0014(13)
N6 0.023(3) 0.028(4) 0.087(4) 0.009(4) 0.021(4) 0.000(3)
N7 0.027(3) 0.024(4) 0.079(4) 0.004(4) 0.005(4) -0.002(3)
N8 0.026(3) 0.022(4) 0.075(4) -0.004(4) 0.011(3) 0.001(3)
N9 0.024(3) 0.019(3) 0.076(4) -0.001(3) 0.011(3) -0.003(3)
N10 0.025(3) 0.022(4) 0.074(4) 0.007(3) 0.001(4) 0.003(3)
N11 0.024(3) 0.027(4) 0.080(4) 0.000(4) 0.010(4) -0.003(3)
N12 0.024(3) 0.018(3) 0.072(4) 0.004(3) 0.006(4) 0.004(3)
O1 0.027(4) 0.030(4) 0.071(5) -0.004(4) 0.007(4) 0.005(3)
O2 0.031(4) 0.024(4) 0.074(5) -0.001(4) 0.015(4) 0.000(3)
O3 0.012(3) 0.021(4) 0.065(4) -0.004(3) 0.011(3) -0.004(3)
O4 0.024(3) 0.026(4) 0.076(5) 0.002(4) 0.018(4) -0.004(3)
O5 0.025(4) 0.032(4) 0.073(5) 0.004(4) -0.002(4) 0.001(3)
O6 0.022(3) 0.032(4) 0.053(4) 0.006(3) -0.004(3) -0.002(3)
O7 0.095(7) 0.067(7) 0.058(6) -0.001(5) 0.027(5) 0.020(6)
O8 0.072(7) 0.066(7) 0.092(8) -0.003(6) 0.038(6) -0.005(6)
O9 0.086(7) 0.045(5) 0.067(6) 0.014(5) 0.020(5) 0.011(5)
O10 0.062(6) 0.057(6) 0.067(6) -0.019(5) 0.010(5) 0.006(5)
O11 0.026(4) 0.029(4) 0.069(5) 0.004(4) -0.002(4) 0.002(3)
O12 0.031(4) 0.029(4) 0.067(4) 0.007(4) 0.002(4) -0.003(3)
O13 0.027(4) 0.019(4) 0.071(4) 0.005(3) 0.017(4) 0.002(3)
O14 0.021(4) 0.024(4) 0.069(4) -0.005(4) 0.013(3) -0.001(3)
O15 0.040(4) 0.024(4) 0.068(5) 0.005(4) -0.007(4) -0.002(3)
O16 0.024(4) 0.022(4) 0.053(4) -0.001(4) 0.006(3) -0.004(3)
Pr1 0.0236(3) 0.0225(3) 0.0439(4) -0.0004(3) 0.0053(3) 0.0014(3)
Pr2 0.0177(3) 0.0192(3) 0.0435(4) -0.0019(3) 0.0050(3) -0.0002(3)

loop_
_atom_type_symbol
_atom_type_description
_atom_type_scat_dispersion_real
_atom_type_scat_dispersion_imag
_atom_type_scat_source
C C 0.0033 0.0016 'International Tables Vol C Tables 4.2.6.8 and 6.1.1.4'
H H 0.0000 0.0000 'International Tables Vol C Tables 4.2.6.8 and 6.1.1.4'
N N 0.0061 0.0033 'International Tables Vol C Tables 4.2.6.8 and 6.1.1.4'
O O 0.0106 0.0060 'International Tables Vol C Tables 4.2.6.8 and 6.1.1.4'
Pr Pr -0.2180 2.8214 'International Tables Vol C Tables 4.2.6.8 and 6.1.1.4'

loop_
_geom_angle_atom_site_label_1
_geom_angle_atom_site_label_2
_geom_angle_atom_site_label_3
_geom_angle
_geom_angle_site_symmetry_1
_geom_angle_site_symmetry_3
O1 C1 O2 119.7(11) . .
O1 C1 C2 121.8(11) . .
O2 C1 C2 118.4(10) . .
O1 C1 Pr1 62.3(6) . 3_545
O2 C1 Pr1 57.7(6) . 3_545
C2 C1 Pr1 175.5(8) . 3_545
C7 C2 C3 119.6(11) . .
C7 C2 C1 120.5(11) . .
C3 C2 C1 119.7(11) . .
C4 C3 C2 120.6(12) . .
C4 C3 H3 119.7 . .
C2 C3 H3 119.7 . .
C3 C4 C5 120.8(11) . .
C3 C4 N1 125.1(11) . .
C5 C4 N1 114.0(11) . .
C6 C5 C4 116.9(12) . .
C6 C5 H5 121.6 . .
C4 C5 H5 121.6 . .
C5 C6 C7 123.3(12) . .
C5 C6 H6 118.4 . .
C7 C6 H6 118.4 . .
C6 C7 C2 118.7(11) . .
C6 C7 H7 120.6 . .
C2 C7 H7 120.6 . .
N3 C8 N2 126.2(10) . .
N3 C8 N1 122.7(10) . .
N2 C8 N1 111.1(10) . .
N5 C9 N4 122.0(10) . .
N5 C9 N3 112.9(11) . .
N4 C9 N3 125.1(11) . .
N4 C10 N6 116.1(10) . .
N4 C10 N2 125.5(11) . .
N6 C10 N2 118.1(11) . .
C16 C11 N5 126.6(11) . .
C16 C11 C12 118.3(11) . .
N5 C11 C12 115.1(11) . .
C13 C12 C11 120.7(11) . .
C13 C12 H12 119.6 . .
C11 C12 H12 119.6 . .
C12 C13 C14 119.5(11) . .
C12 C13 H13 120.2 . .
C14 C13 H13 120.2 . .
C15 C14 C13 118.3(11) . .
C15 C14 H14 120.8 . .
C13 C14 H14 120.8 . .
C14 C15 C16 121.6(11) . .
C14 C15 C24 120.3(11) . .
C16 C15 C24 118.1(11) . .
C11 C16 C15 121.4(11) . .
C11 C16 H16 119.3 . .
C15 C16 H16 119.3 . .
C18 C17 C22 120.0(11) . .
C18 C17 N6 117.6(11) . .
C22 C17 N6 122.4(10) . .
C17 C18 C19 121.3(12) . .
C17 C18 H18 119.4 . .
C19 C18 H18 119.4 . .
C18 C19 C20 120.6(11) . .
C18 C19 H19 119.7 . .
C20 C19 H19 119.7 . .
C21 C20 C19 118.4(11) . .
C21 C20 H20 120.8 . .
C19 C20 H20 120.8 . .
C22 C21 C20 120.8(10) . .
C22 C21 C23 119.0(10) . .
C20 C21 C23 120.1(10) . .
C21 C22 C17 118.8(11) . .
C21 C22 H22 120.6 . .
C17 C22 H22 120.6 . .
O4 C23 O3 119.6(10) . .
O4 C23 C21 119.5(10) . .
O3 C23 C21 120.5(10) . .
O4 C23 Pr1 63.3(6) . 3
O3 C23 Pr1 62.1(5) . 3
C21 C23 Pr1 149.3(9) . 3
O5 C24 O6 120.1(11) . .
O5 C24 C15 121.2(10) . .
O6 C24 C15 118.3(11) . .
O5 C24 Pr1 53.1(6) . .
O6 C24 Pr1 67.3(6) . .
C15 C24 Pr1 167.8(9) . .
O11 C25 O12 120.0(11) . .
O11 C25 C26 122.0(11) . .
O12 C25 C26 118.0(11) . .
O11 C25 Pr2 58.5(6) . .
O12 C25 Pr2 61.5(6) . .
C26 C25 Pr2 178.4(10) . .
C27 C26 C31 120.8(12) . .
C27 C26 C25 119.6(12) . .
C31 C26 C25 119.5(11) . .
C26 C27 C28 118.9(13) . .
C26 C27 H27 120.5 . .
C28 C27 H27 120.5 . .
C29 C28 C27 120.3(14) . .
C29 C28 H28 119.9 . .
C27 C28 H28 119.9 . .
C28 C29 C30 120.4(14) . .
C28 C29 H29 119.8 . .
C30 C29 H29 119.8 . .
C31 C30 N7 126.0(11) . .
C31 C30 C29 118.9(12) . .
N7 C30 C29 115.1(11) . .
C30 C31 C26 120.3(11) . .
C30 C31 H31 119.9 . .
C26 C31 H31 119.9 . .
N8 C32 N7 120.8(11) . .
N8 C32 N10 126.9(11) . .
N7 C32 N10 112.3(10) . .
N10 C33 N9 126.7(10) . .
N10 C33 N12 120.0(10) . .
N9 C33 N12 113.3(10) . .
N9 C34 N8 126.0(11) . .
N9 C34 N11 119.4(10) . .
N8 C34 N11 114.5(10) . .
C36 C35 N11 118.8(11) . .
C36 C35 C40 116.9(12) . .
N11 C35 C40 124.1(11) . .
C37 C36 C35 122.8(13) . .
C37 C36 H36 118.6 . .
C35 C36 H36 118.6 . .
C36 C37 C38 121.1(14) . .
C36 C37 H37 119.4 . .
C38 C37 H37 119.4 . .
C37 C38 C39 119.4(12) . .
C37 C38 H38 120.3 . .
C39 C38 H38 120.3 . .
C38 C39 C40 120.1(11) . .
C38 C39 C41 121.2(11) . .
C40 C39 C41 118.5(10) . .
C39 C40 C35 119.1(11) . .
C39 C40 H40 120.4 . .
C35 C40 H40 120.4 . .
O14 C41 O13 118.8(10) . .
O14 C41 C39 120.8(10) . .
O13 C41 C39 120.4(10) . .
O14 C41 Pr2 58.8(6) . 3_455
O13 C41 Pr2 60.2(6) . 3_455
C39 C41 Pr2 178.5(9) . 3_455
C43 C42 C47 119.3(11) . .
C43 C42 N12 124.3(10) . .
C47 C42 N12 116.3(10) . .
C42 C43 C44 119.5(10) . .
C42 C43 H43 120.2 . .
C44 C43 H43 120.2 . .
C45 C44 C43 121.5(11) . .
C45 C44 C48 118.9(10) . .
C43 C44 C48 119.6(10) . .
C44 C45 C46 116.8(11) . .
C44 C45 H45 121.6 . .
C46 C45 H45 121.6 . .
C47 C46 C45 123.1(11) . .
C47 C46 H46 118.5 . .
C45 C46 H46 118.5 . .
C46 C47 C42 119.5(11) . .
C46 C47 H47 120.3 . .
C42 C47 H47 120.3 . .
O15 C48 O16 120.9(11) . .
O15 C48 C44 119.9(10) . .
O16 C48 C44 119.1(10) . .
O15 C48 Pr2 57.4(6) . 3_445
O16 C48 Pr2 63.5(6) . 3_445
C44 C48 Pr2 177.0(9) . 3_445
C8 N1 C4 129.6(10) . .
C8 N1 H1 115.2 . .
C4 N1 H1 115.2 . .
C8 N2 C10 113.7(10) . .
C8 N3 C9 114.3(10) . .
C10 N4 C9 114.8(10) . .
C9 N5 C11 131.9(11) . .
C9 N5 H5A 114.0 . .
C11 N5 H5A 114.0 . .
C10 N6 C17 133.0(10) . .
C10 N6 H6A 113.5 . .
C17 N6 H6A 113.5 . .
C32 N7 C30 131.2(10) . .
C32 N7 H7A 114.4 . .
C30 N7 H7A 114.4 . .
C32 N8 C34 114.1(10) . .
C34 N9 C33 114.6(10) . .
C33 N10 C32 111.5(10) . .
C34 N11 C35 131.5(10) . .
C34 N11 H11 114.2 . .
C35 N11 H11 114.2 . .
C33 N12 C42 130.4(10) . .
C33 N12 H12A 114.8 . .
C42 N12 H12A 114.8 . .
C1 O1 Pr1 92.8(7) . 3_545
C1 O2 Pr1 96.8(7) . 3_545
C23 O3 Pr2 125.1(8) . 3
C23 O3 Pr1 92.9(6) . 3
Pr2 O3 Pr1 99.5(2) 3 3
C23 O4 Pr1 91.9(7) . 3
C24 O5 Pr1 103.3(7) . .
C24 O6 Pr2 138.1(8) . .
C24 O6 Pr1 87.9(7) . .
Pr2 O6 Pr1 97.5(2) . .
C25 O11 Pr2 96.0(7) . .
C25 O12 Pr2 91.7(7) . .
C41 O13 Pr2 94.0(7) . 3_455
C41 O14 Pr2 95.6(7) . 3_455
C48 O15 Pr2 98.1(7) . 3_445
C48 O16 Pr1 128.0(7) . 3_445
C48 O16 Pr2 90.8(7) . 3_445
Pr1 O16 Pr2 100.7(3) 3_445 3_445
O2 Pr1 O5 120.6(3) 3_455 .
O2 Pr1 O16 89.5(3) 3_455 3
O5 Pr1 O16 78.1(3) . 3
O2 Pr1 O7 78.2(3) 3_455 .
O5 Pr1 O7 78.6(3) . .
O16 Pr1 O7 143.0(3) 3 .
O2 Pr1 O9 140.4(3) 3_455 .
O5 Pr1 O9 78.8(3) . .
O16 Pr1 O9 129.8(3) 3 .
O7 Pr1 O9 72.1(3) . .
O2 Pr1 O8 78.1(3) 3_455 .
O5 Pr1 O8 142.0(3) . .
O16 Pr1 O8 138.4(3) 3 .
O7 Pr1 O8 73.3(4) . .
O9 Pr1 O8 68.6(3) . .
O2 Pr1 O1 50.4(3) 3_455 3_455
O5 Pr1 O1 70.5(3) . 3_455
O16 Pr1 O1 73.5(3) 3 3_455
O7 Pr1 O1 71.8(3) . 3_455
O9 Pr1 O1 136.2(3) . 3_455
O8 Pr1 O1 122.0(3) . 3_455
O2 Pr1 O3 120.7(2) 3_455 3_445
O5 Pr1 O3 110.2(2) . 3_445
O16 Pr1 O3 72.3(2) 3 3_445
O7 Pr1 O3 143.5(3) . 3_445
O9 Pr1 O3 75.0(3) . 3_445
O8 Pr1 O3 80.3(3) . 3_445
O1 Pr1 O3 144.7(3) 3_455 3_445
O2 Pr1 O4 72.4(2) 3_455 3_445
O5 Pr1 O4 147.3(3) . 3_445
O16 Pr1 O4 71.9(2) 3 3_445
O7 Pr1 O4 133.9(3) . 3_445
O9 Pr1 O4 111.0(3) . 3_445
O8 Pr1 O4 66.5(3) . 3_445
O1 Pr1 O4 111.8(2) 3_455 3_445
O3 Pr1 O4 48.3(2) 3_445 3_445
O2 Pr1 O6 153.7(3) 3_455 .
O5 Pr1 O6 48.3(2) . .
O16 Pr1 O6 65.8(2) 3 .
O7 Pr1 O6 115.9(3) . .
O9 Pr1 O6 65.5(3) . .
O8 Pr1 O6 126.1(3) . .
O1 Pr1 O6 110.6(3) 3_455 .
O3 Pr1 O6 61.9(2) 3_445 .
O4 Pr1 O6 105.8(2) 3_445 .
O2 Pr1 C1 25.5(3) 3_455 3_455
O5 Pr1 C1 95.4(3) . 3_455
O16 Pr1 C1 79.2(3) 3 3_455
O7 Pr1 C1 74.8(3) . 3_455
O9 Pr1 C1 147.0(4) . 3_455
O8 Pr1 C1 101.3(3) . 3_455
O1 Pr1 C1 25.0(3) 3_455 3_455
O3 Pr1 C1 136.0(3) 3_445 3_455
O4 Pr1 C1 91.5(3) 3_445 3_455
O6 Pr1 C1 132.6(3) . 3_455
O2 Pr1 C23 96.7(3) 3_455 3_445
O5 Pr1 C23 134.1(3) . 3_445
O16 Pr1 C23 76.4(3) 3 3_445
O7 Pr1 C23 139.1(4) . 3_445
O9 Pr1 C23 89.2(3) . 3_445
O8 Pr1 C23 66.0(3) . 3_445
O1 Pr1 C23 134.6(3) 3_455 3_445
O3 Pr1 C23 25.0(2) 3_445 3_445
O4 Pr1 C23 24.8(3) 3_445 3_445
O6 Pr1 C23 86.3(3) . 3_445
C1 Pr1 C23 116.2(3) 3_455 3_445
O11 Pr2 O6 104.1(3) . .
O11 Pr2 O10 87.0(3) . .
O6 Pr2 O10 148.6(3) . .
O11 Pr2 O14 74.5(3) . 3_545
O6 Pr2 O14 81.2(3) . 3_545
O10 Pr2 O14 73.6(3) . 3_545
O11 Pr2 O12 52.3(3) . .
O6 Pr2 O12 136.8(3) . .
O10 Pr2 O12 72.9(3) . .
O14 Pr2 O12 117.2(3) 3_545 .
O11 Pr2 O15 124.6(3) . 3
O6 Pr2 O15 118.5(3) . 3
O10 Pr2 O15 74.9(3) . 3
O14 Pr2 O15 141.8(3) 3_545 3
O12 Pr2 O15 72.4(3) . 3
O11 Pr2 O13 125.7(3) . 3_545
O6 Pr2 O13 74.6(3) . 3_545
O10 Pr2 O13 75.1(3) . 3_545
O14 Pr2 O13 51.4(2) 3_545 3_545
O12 Pr2 O13 148.0(3) . 3_545
O15 Pr2 O13 99.7(3) 3 3_545
O11 Pr2 O3 80.5(3) . 3_445
O6 Pr2 O3 67.7(3) . 3_445
O10 Pr2 O3 143.7(3) . 3_445
O14 Pr2 O3 133.5(3) 3_545 3_445
O12 Pr2 O3 72.5(3) . 3_445
O15 Pr2 O3 84.5(3) 3 3_445
O13 Pr2 O3 138.8(3) 3_545 3_445
O11 Pr2 O16 151.9(3) . 3
O6 Pr2 O16 68.9(2) . 3
O10 Pr2 O16 113.4(3) . 3
O14 Pr2 O16 128.3(2) 3_545 3
O12 Pr2 O16 113.4(2) . 3
O15 Pr2 O16 50.2(3) 3 3
O13 Pr2 O16 79.9(2) 3_545 3
O3 Pr2 O16 71.6(2) 3_445 3
O11 Pr2 C25 25.5(3) . .
O6 Pr2 C25 122.6(3) . .
O10 Pr2 C25 78.9(4) . .
O14 Pr2 C25 95.4(3) 3_545 .
O12 Pr2 C25 26.8(3) . .
O15 Pr2 C25 99.2(3) 3 .
O13 Pr2 C25 142.3(3) 3_545 .
O3 Pr2 C25 75.3(3) 3_445 .
O16 Pr2 C25 136.1(3) 3 .
O11 Pr2 C41 100.1(3) . 3_545
O6 Pr2 C41 75.5(3) . 3_545
O10 Pr2 C41 73.7(3) . 3_545
O14 Pr2 C41 25.6(3) 3_545 3_545
O12 Pr2 C41 137.1(3) . 3_545
O15 Pr2 C41 122.7(3) 3 3_545
O13 Pr2 C41 25.8(3) 3_545 3_545
O3 Pr2 C41 142.0(3) 3_445 3_545
O16 Pr2 C41 104.1(3) 3 3_545
C25 Pr2 C41 119.7(3) . 3_545
O11 Pr2 C48 142.8(3) . 3
O6 Pr2 C48 94.3(3) . 3
O10 Pr2 C48 93.9(3) . 3
O14 Pr2 C48 141.2(3) 3_545 3
O12 Pr2 C48 92.5(3) . 3
O15 Pr2 C48 24.5(3) 3 3
O13 Pr2 C48 90.1(3) 3_545 3
O3 Pr2 C48 77.0(3) 3_445 3
O16 Pr2 C48 25.7(3) 3 3
C25 Pr2 C48 118.6(3) . 3
C41 Pr2 C48 115.9(3) 3_545 3

loop_
_geom_bond_atom_site_label_1
_geom_bond_atom_site_label_2
_geom_bond_distance
_geom_bond_site_symmetry_2
C1 O1 1.238(13) .
C1 O2 1.272(13) .
C1 C2 1.492(16) .
C1 Pr1 2.931(12) 3_545
C2 C7 1.377(16) .
C2 C3 1.384(15) .
C3 C4 1.354(16) .
C3 H3 0.9300 .
C4 C5 1.406(17) .
C4 N1 1.449(14) .
C5 C6 1.363(16) .
C5 H5 0.9300 .
C6 C7 1.370(16) .
C6 H6 0.9300 .
C7 H7 0.9300 .
C8 N3 1.331(14) .
C8 N2 1.348(14) .
C8 N1 1.358(15) .
C9 N5 1.341(14) .
C9 N4 1.350(14) .
C9 N3 1.360(14) .
C10 N4 1.327(14) .
C10 N6 1.327(15) .
C10 N2 1.366(14) .
C11 C16 1.370(16) .
C11 N5 1.390(15) .
C11 C12 1.405(15) .
C12 C13 1.400(16) .
C12 H12 0.9300 .
C13 C14 1.437(16) .
C13 H13 0.9300 .
C14 C15 1.350(16) .
C14 H14 0.9300 .
C15 C16 1.404(15) .
C15 C24 1.478(15) .
C16 H16 0.9300 .
C17 C18 1.362(16) .
C17 C22 1.419(16) .
C17 N6 1.430(15) .
C18 C19 1.361(16) .
C18 H18 0.9300 .
C19 C20 1.404(16) .
C19 H19 0.9300 .
C20 C21 1.403(15) .
C20 H20 0.9300 .
C21 C22 1.381(16) .
C21 C23 1.475(15) .
C22 H22 0.9300 .
C23 O4 1.255(13) .
C23 O3 1.265(12) .
C23 Pr1 2.994(11) 3
C24 O5 1.250(14) .
C24 O6 1.277(13) .
C24 Pr1 3.041(12) .
C25 O11 1.237(14) .
C25 O12 1.289(14) .
C25 C26 1.513(16) .
C25 Pr2 2.859(12) .
C26 C27 1.353(17) .
C26 C31 1.379(16) .
C27 C28 1.394(18) .
C27 H27 0.9300 .
C28 C29 1.356(18) .
C28 H28 0.9300 .
C29 C30 1.387(17) .
C29 H29 0.9300 .
C30 C31 1.370(16) .
C30 N7 1.383(14) .
C31 H31 0.9300 .
C32 N8 1.280(15) .
C32 N7 1.372(14) .
C32 N10 1.397(14) .
C33 N10 1.315(14) .
C33 N9 1.334(14) .
C33 N12 1.354(14) .
C34 N9 1.310(14) .
C34 N8 1.341(14) .
C34 N11 1.386(14) .
C35 C36 1.368(17) .
C35 N11 1.393(15) .
C35 C40 1.431(16) .
C36 C37 1.325(17) .
C36 H36 0.9300 .
C37 C38 1.365(17) .
C37 H37 0.9300 .
C38 C39 1.373(16) .
C38 H38 0.9300 .
C39 C40 1.385(16) .
C39 C41 1.489(15) .
C40 H40 0.9300 .
C41 O14 1.260(13) .
C41 O13 1.268(13) .
C41 Pr2 2.905(11) 3_455
C42 C43 1.375(15) .
C42 C47 1.399(15) .
C42 N12 1.408(14) .
C43 C44 1.416(15) .
C43 H43 0.9300 .
C44 C45 1.353(15) .
C44 C48 1.496(15) .
C45 C46 1.415(16) .
C45 H45 0.9300 .
C46 C47 1.344(16) .
C46 H46 0.9300 .
C47 H47 0.9300 .
C48 O15 1.237(13) .
C48 O16 1.283(13) .
C48 Pr2 2.957(11) 3_445
N1 H1 0.8600 .
N5 H5A 0.8600 .
N6 H6A 0.8600 .
N7 H7A 0.8600 .
N11 H11 0.8600 .
N12 H12A 0.8600 .
O1 Pr1 2.598(8) 3_545
O2 Pr1 2.494(8) 3_545
O3 Pr2 2.564(8) 3
O3 Pr1 2.649(7) 3
O4 Pr1 2.676(8) 3
O5 Pr1 2.499(8) .
O6 Pr2 2.479(7) .
O6 Pr1 2.807(8) .
O7 Pr1 2.513(11) .
O8 Pr1 2.524(11) .
O9 Pr1 2.528(9) .
O10 Pr2 2.480(10) .
O11 Pr2 2.450(9) .
O12 Pr2 2.515(8) .
O13 Pr2 2.527(8) 3_455
O14 Pr2 2.496(7) 3_455
O15 Pr2 2.517(8) 3_445
O16 Pr1 2.520(8) 3_445
O16 Pr2 2.648(8) 3_445
Pr1 O2 2.494(8) 3_455
Pr1 O16 2.520(8) 3
Pr1 O1 2.598(9) 3_455
Pr1 O3 2.649(7) 3_445
Pr1 O4 2.676(8) 3_445
Pr1 C1 2.931(12) 3_455
Pr1 C23 2.994(11) 3_445
Pr2 O14 2.496(7) 3_545
Pr2 O15 2.517(8) 3
Pr2 O13 2.527(8) 3_545
Pr2 O3 2.564(8) 3_445
Pr2 O16 2.648(8) 3
Pr2 C41 2.905(11) 3_545
Pr2 C48 2.957(12) 3

loop_
_geom_torsion_atom_site_label_1
_geom_torsion_atom_site_label_2
_geom_torsion_atom_site_label_3
_geom_torsion_atom_site_label_4
_geom_torsion
_geom_torsion_site_symmetry_1
_geom_torsion_site_symmetry_4
O1 C1 C2 C7 6(2) . .
O2 C1 C2 C7 -177.9(12) . .
O1 C1 C2 C3 -179.3(12) . .
O2 C1 C2 C3 -3.1(19) . .
C7 C2 C3 C4 -4(2) . .
C1 C2 C3 C4 -178.7(12) . .
C2 C3 C4 C5 5(2) . .
C2 C3 C4 N1 -177.7(12) . .
C3 C4 C5 C6 -3(2) . .
N1 C4 C5 C6 179.5(12) . .
C4 C5 C6 C7 0(2) . .
C5 C6 C7 C2 2(2) . .
C3 C2 C7 C6 0(2) . .
C1 C2 C7 C6 175.2(12) . .
C16 C11 C12 C13 0(2) . .
N5 C11 C12 C13 -179.3(12) . .
C11 C12 C13 C14 3(2) . .
C12 C13 C14 C15 -2(2) . .
C13 C14 C15 C16 -2(2) . .
C13 C14 C15 C24 179.5(12) . .
N5 C11 C16 C15 175.8(12) . .
C12 C11 C16 C15 -3(2) . .
C14 C15 C16 C11 4(2) . .
C24 C15 C16 C11 -177.1(12) . .
C22 C17 C18 C19 0(2) . .
N6 C17 C18 C19 -178.9(13) . .
C17 C18 C19 C20 2(2) . .
C18 C19 C20 C21 -1(2) . .
C19 C20 C21 C22 -1(2) . .
C19 C20 C21 C23 -178.5(12) . .
C20 C21 C22 C17 3(2) . .
C23 C21 C22 C17 -179.7(12) . .
C18 C17 C22 C21 -2(2) . .
N6 C17 C22 C21 176.6(12) . .
C22 C21 C23 O4 -167.4(12) . .
C20 C21 C23 O4 10.1(19) . .
C22 C21 C23 O3 5.0(19) . .
C20 C21 C23 O3 -177.4(12) . .
C22 C21 C23 Pr1 -80.8(19) . 3
C20 C21 C23 Pr1 96.7(17) . 3
C14 C15 C24 O5 152.1(13) . .
C16 C15 C24 O5 -26.9(19) . .
C14 C15 C24 O6 -21.3(19) . .
C16 C15 C24 O6 159.8(12) . .
C14 C15 C24 Pr1 94(4) . .
C16 C15 C24 Pr1 -85(4) . .
O11 C25 C26 C27 -19(2) . .
O12 C25 C26 C27 160.3(12) . .
O11 C25 C26 C31 157.9(13) . .
O12 C25 C26 C31 -23.0(19) . .
C31 C26 C27 C28 1(2) . .
C25 C26 C27 C28 177.6(12) . .
C26 C27 C28 C29 -6(2) . .
C27 C28 C29 C30 7(2) . .
C28 C29 C30 C31 -2(2) . .
C28 C29 C30 N7 -179.7(13) . .
N7 C30 C31 C26 173.9(13) . .
C29 C30 C31 C26 -3(2) . .
C27 C26 C31 C30 4(2) . .
C25 C26 C31 C30 -172.8(12) . .
N11 C35 C36 C37 -176.3(13) . .
C40 C35 C36 C37 -1(2) . .
C35 C36 C37 C38 -5(2) . .
C36 C37 C38 C39 5(2) . .
C37 C38 C39 C40 0(2) . .
C37 C38 C39 C41 175.1(13) . .
C38 C39 C40 C35 -5(2) . .
C41 C39 C40 C35 179.5(12) . .
C36 C35 C40 C39 6(2) . .
N11 C35 C40 C39 -178.9(12) . .
C38 C39 C41 O14 -165.4(13) . .
C40 C39 C41 O14 9.6(19) . .
C38 C39 C41 O13 18(2) . .
C40 C39 C41 O13 -167.4(12) . .
C47 C42 C43 C44 6(2) . .
N12 C42 C43 C44 -179.3(12) . .
C42 C43 C44 C45 -6(2) . .
C42 C43 C44 C48 173.4(12) . .
C43 C44 C45 C46 3(2) . .
C48 C44 C45 C46 -176.7(12) . .
C44 C45 C46 C47 0(2) . .
C45 C46 C47 C42 0(2) . .
C43 C42 C47 C46 -3(2) . .
N12 C42 C47 C46 -178.0(13) . .
C45 C44 C48 O15 53.4(18) . .
C43 C44 C48 O15 -126.1(13) . .
C45 C44 C48 O16 -128.4(13) . .
C43 C44 C48 O16 52.1(17) . .
N3 C8 N1 C4 -3(2) . .
N2 C8 N1 C4 174.8(12) . .
C3 C4 N1 C8 -2(2) . .
C5 C4 N1 C8 175.5(13) . .
N3 C8 N2 C10 -6(2) . .
N1 C8 N2 C10 175.5(12) . .
N4 C10 N2 C8 6(2) . .
N6 C10 N2 C8 -179.4(12) . .
N2 C8 N3 C9 5(2) . .
N1 C8 N3 C9 -176.8(13) . .
N5 C9 N3 C8 175.1(11) . .
N4 C9 N3 C8 -4(2) . .
N6 C10 N4 C9 -179.6(12) . .
N2 C10 N4 C9 -5(2) . .
N5 C9 N4 C10 -175.0(12) . .
N3 C9 N4 C10 4(2) . .
N4 C9 N5 C11 7(2) . .
N3 C9 N5 C11 -171.7(12) . .
C16 C11 N5 C9 -3(2) . .
C12 C11 N5 C9 175.4(13) . .
N4 C10 N6 C17 -173.3(13) . .
N2 C10 N6 C17 12(2) . .
C18 C17 N6 C10 163.8(14) . .
C22 C17 N6 C10 -15(2) . .
N8 C32 N7 C30 4(2) . .
N10 C32 N7 C30 -176.8(13) . .
C31 C30 N7 C32 6(2) . .
C29 C30 N7 C32 -176.6(13) . .
N7 C32 N8 C34 -177.5(12) . .
N10 C32 N8 C34 3(2) . .
N9 C34 N8 C32 -2(2) . .
N11 C34 N8 C32 173.9(11) . .
N8 C34 N9 C33 0(2) . .
N11 C34 N9 C33 -176.4(12) . .
N10 C33 N9 C34 3(2) . .
N12 C33 N9 C34 -177.1(12) . .
N9 C33 N10 C32 -2.1(19) . .
N12 C33 N10 C32 177.8(12) . .
N8 C32 N10 C33 -1.0(19) . .
N7 C32 N10 C33 179.4(11) . .
N9 C34 N11 C35 11(2) . .
N8 C34 N11 C35 -164.9(12) . .
C36 C35 N11 C34 170.9(13) . .
C40 C35 N11 C34 -4(2) . .
N10 C33 N12 C42 5(2) . .
N9 C33 N12 C42 -175.3(12) . .
C43 C42 N12 C33 7(2) . .
C47 C42 N12 C33 -178.2(13) . .
O2 C1 O1 Pr1 6.1(13) . 3_545
C2 C1 O1 Pr1 -177.8(11) . 3_545
O1 C1 O2 Pr1 -6.4(13) . 3_545
C2 C1 O2 Pr1 177.4(10) . 3_545
O4 C23 O3 Pr2 -76.2(13) . 3
C21 C23 O3 Pr2 111.4(11) . 3
Pr1 C23 O3 Pr2 -103.8(6) 3 3
O4 C23 O3 Pr1 27.6(12) . 3
C21 C23 O3 Pr1 -144.8(11) . 3
O3 C23 O4 Pr1 -27.3(12) . 3
C21 C23 O4 Pr1 145.2(11) . 3
O6 C24 O5 Pr1 6.2(14) . .
C15 C24 O5 Pr1 -167.0(10) . .
O5 C24 O6 Pr2 93.5(15) . .
C15 C24 O6 Pr2 -93.0(14) . .
Pr1 C24 O6 Pr2 98.9(9) . .
O5 C24 O6 Pr1 -5.4(12) . .
C15 C24 O6 Pr1 168.1(11) . .
O12 C25 O11 Pr2 -1.0(13) . .
C26 C25 O11 Pr2 178.2(11) . .
O11 C25 O12 Pr2 0.9(13) . .
C26 C25 O12 Pr2 -178.3(11) . .
O14 C41 O13 Pr2 4.5(12) . 3_455
C39 C41 O13 Pr2 -178.4(11) . 3_455
O13 C41 O14 Pr2 -4.6(13) . 3_455
C39 C41 O14 Pr2 178.4(11) . 3_455
O16 C48 O15 Pr2 0.3(13) . 3_445
C44 C48 O15 Pr2 178.4(10) . 3_445
O15 C48 O16 Pr1 -104.5(13) . 3_445
C44 C48 O16 Pr1 77.3(13) . 3_445
Pr2 C48 O16 Pr1 -104.3(7) 3_445 3_445
O15 C48 O16 Pr2 -0.2(12) . 3_445
C44 C48 O16 Pr2 -178.4(10) . 3_445
